data_7106664
loop_
_publ_author_name
'Thomas Bennett'
'Petra Simoncic'
'Stephen Moggach'
'Fabia Gozzo'
'Piero Macchi'
'David Keen'
'Jin-Chong Tan'
'Tony Cheetham'

_publ_section_title
;
 Reversible pressure-induced amorphization of a zeolitic imidazolate
 framework (ZIF-4)
;
_journal_name_full Chem.Commun.
_journal_page_first 7983
_journal_paper_doi 10.1039/c1cc11985k
_journal_volume 47
_journal_year 2011
_chemical_formula_moiety 'C24 H24 N16 Zn4, 2(C3 H7 N O)'
_chemical_formula_sum 'C30 H38 N18 O2 Zn4'
_chemical_formula_weight 944.27
_chemical_name_common ZIF-4
_space_group_IT_number 14
_symmetry_cell_setting monoclinic
_symmetry_Int_Tables_number 14
_symmetry_space_group_name_Hall '-P 2ybc'
_symmetry_space_group_name_H-M 'P 1 21/c 1'
_atom_sites_solution_hydrogens geom
_atom_sites_solution_primary direct
_audit_creation_date 11-03-21
_audit_creation_method CRYSTALS_ver_14.06
_cell_angle_alpha 90
_cell_angle_beta 100.25(5)
_cell_angle_gamma 90
_cell_formula_units_Z 4
_cell_length_a 17.735(9)
_cell_length_b 14.457(8)
_cell_length_c 14.829(9)
_cell_measurement_reflns_used 470
_cell_measurement_temperature 293
_cell_measurement_theta_max 16
_cell_measurement_theta_min 3
_cell_volume 3741(4)
_computing_cell_refinement 'Apex2 (Bruker AXS, 2006)'
_computing_data_collection 'Apex2 (Bruker AXS, 2006)'
_computing_data_reduction 'Apex2 (Bruker AXS, 2006)'
_computing_molecular_graphics 'CAMERON (Watkin et al., 1996)'
_computing_publication_material 'CRYSTALS (Betteridge et al., 2003)'
_computing_structure_refinement 'CRYSTALS (Betteridge et al., 2003)'
_computing_structure_solution 'USER DEFINED STRUCTURE SOLUTION'
_diffrn_ambient_pressure 560
_diffrn_ambient_temperature 293
_diffrn_measured_fraction_theta_full 0.754
_diffrn_measured_fraction_theta_max 0.701
_diffrn_measurement_device Area
_diffrn_measurement_device_type 'Bruker Kappa Apex2'
_diffrn_measurement_method \w
_diffrn_radiation_monochromator graphite
_diffrn_radiation_probe x-ray
_diffrn_radiation_type 'Mo K\a'
_diffrn_radiation_wavelength 0.71073
_diffrn_reflns_av_R_equivalents 0.000
_diffrn_reflns_limit_h_max 12
_diffrn_reflns_limit_h_min -13
_diffrn_reflns_limit_k_max 10
_diffrn_reflns_limit_k_min 0
_diffrn_reflns_limit_l_max 11
_diffrn_reflns_limit_l_min 0
_diffrn_reflns_number 1251
_diffrn_reflns_theta_full 12.096
_diffrn_reflns_theta_max 15.709
_diffrn_reflns_theta_min 2.828
_diffrn_source 'sealed X-ray tube'
_diffrn_standards_number 0
_exptl_absorpt_coefficient_mu 2.590
_exptl_absorpt_correction_T_max 0.77
_exptl_absorpt_correction_T_min 0.52
_exptl_absorpt_correction_type multi-scan
_exptl_absorpt_process_details 'SADABS (Siemens, 1996)'
_exptl_crystal_colour colourless
_exptl_crystal_density_diffrn 1.676
_exptl_crystal_density_method 'not measured'
_exptl_crystal_description block
_exptl_crystal_F_000 1920
_exptl_crystal_size_max 0.200
_exptl_crystal_size_mid 0.200
_exptl_crystal_size_min 0.100
_refine_diff_density_max 0.67
_refine_diff_density_min -0.62
_refine_ls_extinction_method None
_refine_ls_goodness_of_fit_ref 1.2976
_refine_ls_hydrogen_treatment none
_refine_ls_matrix_type full
_refine_ls_number_parameters 237
_refine_ls_number_reflns 602
_refine_ls_number_restraints 287
_refine_ls_R_factor_all 0.2125
_refine_ls_R_factor_gt 0.1369
_refine_ls_shift/su_max 0.0056002
_refine_ls_shift/su_mean 0.0005411
_refine_ls_structure_factor_coef F
_refine_ls_weighting_details
;
Method, part 1, Chebychev polynomial, (Watkin, 1994, Prince, 1982)
[weight] = 1.0/[A~0~*T~0~(x)+A~1~*T~1~(x) ... +A~n-1~]*T~n-1~(x)]
where A~i~ are the Chebychev coefficients listed below and x= Fcalc/Fmax
Method = Robust Weighting (Prince, 1982)
W = [weight] * [1-(deltaF/6*sigmaF)^2^]^2^
A~i~ are:
1.55 -0.465 1.00
;
_refine_ls_weighting_scheme calc
_refine_ls_wR_factor_all 0.1415
_refine_ls_wR_factor_gt 0.1206
_refine_ls_wR_factor_ref 0.1206
_reflns_limit_h_max 12
_reflns_limit_h_min -13
_reflns_limit_k_max 10
_reflns_limit_k_min 0
_reflns_limit_l_max 11
_reflns_limit_l_min 0
_reflns_number_gt 602
_reflns_number_total 1212
_reflns_threshold_expression I>2.0\s(I)
_oxford_diffrn_Wilson_B_factor 2.26
_oxford_diffrn_Wilson_scale 180.49
_oxford_refine_ls_r_factor_ref 0.1369
_oxford_refine_ls_scale 0.0768(9)
_oxford_reflns_number_all 1178
_oxford_reflns_threshold_expression_ref I>2.0\s(I)
_oxford_structure_analysis_title '1to4 in P2(1)/c'
_cod_data_source_file c1cc11985k.txt
_cod_data_source_block phaseII_56
_cod_original_sg_symbol_H-M 'P 21/c'
_cod_database_code 7106664

loop_
_symmetry_equiv_pos_as_xyz
x,y,z
-x,-y,-z
-x,y+1/2,-z+1/2
x,-y+1/2,z+1/2

loop_
_atom_site_label
_atom_site_type_symbol
_atom_site_fract_x
_atom_site_fract_y
_atom_site_fract_z
_atom_site_U_iso_or_equiv
_atom_site_occupancy
_atom_site_adp_type
_atom_site_refinement_flags_posn
_atom_site_refinement_flags_adp
_atom_site_refinement_flags_occupancy
_atom_site_disorder_assembly
_atom_site_disorder_group
_oxford_atom_site_special_shape
_atom_site_attached_hydrogens
Zn1 Zn 0.4078(5) 0.1915(5) 0.1917(6) 0.0607 1.0000 Uani . U . . . . .
Zn5 Zn 0.2959(5) 0.5285(5) 0.3508(6) 0.0638 1.0000 Uani . U . . . . .
Zn19 Zn 0.0705(5) 0.7531(5) 0.1048(6) 0.0675 1.0000 Uani . U . . . . .
Zn23 Zn 0.1996(5) 1.0225(5) 0.3808(6) 0.0650 1.0000 Uani . U . . . . .
C1 C 0.163(4) 0.321(5) 0.181(6) 0.167(16) 1.0000 Uiso D U . . . . .
C3 C 0.3452(9) 0.361(3) 0.275(2) 0.071(11) 1.0000 Uiso D U . . . . .
C7 C 0.446(2) 0.623(2) 0.3213(15) 0.065(10) 1.0000 Uiso D U . . . . .
C9 C 0.466(2) 0.7349(18) 0.415(2) 0.065(10) 1.0000 Uiso D U . . . . .
C10 C 0.398(2) 0.695(3) 0.4228(17) 0.065(10) 1.0000 Uiso D U . . . . .
C11 C 0.367(4) 0.728(6) 0.117(7) 0.24(2) 1.0000 Uiso D U . . . . .
C12 C 0.3565(19) 0.409(2) 0.508(3) 0.082(10) 1.0000 Uiso D U . . . . .
C14 C 0.275(3) 0.399(2) 0.597(2) 0.082(10) 1.0000 Uiso D U . . . . .
C15 C 0.2461(18) 0.456(2) 0.526(3) 0.082(10) 1.0000 Uiso D U . . . . .
C17 C 0.186(2) 0.633(2) 0.235(3) 0.078(10) 1.0000 Uiso D U . . . . .
C21 C 0.1348(14) 0.899(3) 0.231(3) 0.069(10) 1.0000 Uiso D U . . . . .
C25 C 0.061(3) 1.148(3) 0.3879(14) 0.067(10) 1.0000 Uiso D U . . . . .
C27 C 0.104(4) 1.2680(19) 0.4647(18) 0.067(10) 1.0000 Uiso D U . . . . .
C28 C 0.163(2) 1.211(3) 0.4608(17) 0.067(10) 1.0000 Uiso D U . . . . .
C30 C 0.1214(18) 0.874(3) 0.4812(15) 0.066(11) 1.0000 Uiso D U . . . . .
C32 C 0.208(3) 0.770(2) 0.5101(15) 0.066(11) 1.0000 Uiso D U . . . . .
C33 C 0.2369(17) 0.843(4) 0.4698(16) 0.066(11) 1.0000 Uiso D U . . . . .
C35 C 0.315(2) 1.1228(19) 0.315(2) 0.059(9) 1.0000 Uiso D U . . . . .
C37 C 0.4296(18) 1.074(2) 0.359(3) 0.059(9) 1.0000 Uiso D U . . . . .
C38 C 0.383(3) 1.0297(16) 0.4078(16) 0.059(9) 1.0000 Uiso D U . . . . .
C39 C 0.1039(16) 1.031(2) 0.172(4) 0.069(10) 1.0000 Uiso D U . . . . .
C40 C 0.0800(11) 0.965(4) 0.108(2) 0.069(10) 1.0000 Uiso D U . . . . .
C41 C 0.0843(18) 0.655(2) 0.289(3) 0.078(10) 1.0000 Uiso D U . . . . .
C42 C 0.132(3) 0.600(2) 0.348(2) 0.078(10) 1.0000 Uiso D U . . . . .
C43 C 0.3323(9) 0.465(2) 0.172(3) 0.071(11) 1.0000 Uiso D U . . . . .
C44 C 0.3549(9) 0.386(4) 0.136(2) 0.071(11) 1.0000 Uiso D U . . . . .
C111 C 0.044(4) 0.370(5) 0.245(5) 0.167(16) 1.0000 Uiso D U . . . . .
C112 C 0.086(4) 0.445(5) 0.101(5) 0.166(16) 1.0000 Uiso D U . . . . .
C121 C 0.450(6) 0.870(5) 0.168(8) 0.24(2) 1.0000 Uiso D U . . . . .
C122 C 0.318(6) 0.836(7) 0.217(8) 0.24(2) 1.0000 Uiso D U . . . . .
N1 N 0.101(3) 0.386(3) 0.186(4) 0.166(16) 1.0000 Uiso D U . . . . .
N2 N 0.3632(7) 0.319(2) 0.201(3) 0.071(11) 1.0000 Uiso D U . . . . .
N4 N 0.3260(7) 0.450(3) 0.260(3) 0.070(11) 1.0000 Uiso D U . . . . .
N6 N 0.3852(18) 0.623(2) 0.363(2) 0.065(10) 1.0000 Uiso D U . . . . .
N8 N 0.4972(16) 0.690(3) 0.351(2) 0.065(10) 1.0000 Uiso D U . . . . .
N10 N 0.377(4) 0.820(4) 0.157(4) 0.24(2) 1.0000 Uiso D U . . . . .
N11 N 0.297(3) 0.4625(18) 0.469(2) 0.082(10) 1.0000 Uiso D U . . . . .
N13 N 0.345(2) 0.3692(16) 0.586(3) 0.082(10) 1.0000 Uiso D U . . . . .
N16 N 0.197(2) 0.5854(17) 0.314(3) 0.078(10) 1.0000 Uiso D U . . . . .
N18 N 0.118(3) 0.6760(16) 0.217(2) 0.078(10) 1.0000 Uiso D U . . . . .
N20 N 0.0994(17) 0.881(3) 0.145(4) 0.069(10) 1.0000 Uiso D U . . . . .
N22 N 0.1388(13) 0.990(4) 0.250(3) 0.069(10) 1.0000 Uiso D U . . . . .
N24 N 0.137(3) 1.134(2) 0.412(2) 0.067(10) 1.0000 Uiso D U . . . . .
N26 N 0.039(2) 1.229(3) 0.419(2) 0.067(10) 1.0000 Uiso D U . . . . .
N29 N 0.182(3) 0.909(2) 0.4510(11) 0.066(11) 1.0000 Uiso D U . . . . .
N31 N 0.135(2) 0.789(3) 0.5178(11) 0.066(11) 1.0000 Uiso D U . . . . .
N34 N 0.310(2) 1.060(2) 0.381(2) 0.059(9) 1.0000 Uiso D U . . . . .
N36 N 0.387(3) 1.1332(18) 0.2996(18) 0.059(9) 1.0000 Uiso D U . . . . .
O1 O 0.164(3) 0.252(4) 0.221(5) 0.167(16) 1.0000 Uiso D U . . . . .
O2 O 0.422(5) 0.684(4) 0.117(6) 0.24(2) 1.0000 Uiso D U . . . . .
H1221 H 0.3246 0.8972 0.2430 0.2854 1.0000 Uiso . . . . . . .
H1222 H 0.3238 0.7911 0.2646 0.2854 1.0000 Uiso . . . . . . .
H1223 H 0.2676 0.8315 0.1802 0.2854 1.0000 Uiso . . . . . . .
H1211 H 0.4787 0.8486 0.1226 0.2855 1.0000 Uiso . . . . . . .
H1212 H 0.4407 0.9353 0.1596 0.2855 1.0000 Uiso . . . . . . .
H1213 H 0.4793 0.8591 0.2279 0.2855 1.0000 Uiso . . . . . . .
H1111 H 0.0086 0.4205 0.2390 0.1996 1.0000 Uiso . . . . . . .
H1112 H 0.0700 0.3657 0.3077 0.1996 1.0000 Uiso . . . . . . .
H1113 H 0.0174 0.3134 0.2277 0.1996 1.0000 Uiso . . . . . . .
H1121 H 0.0454 0.4873 0.1051 0.1994 1.0000 Uiso . . . . . . .
H1122 H 0.1317 0.4783 0.0955 0.1994 1.0000 Uiso . . . . . . .
H1123 H 0.0718 0.4057 0.0483 0.1994 1.0000 Uiso . . . . . . .
H31 H 0.3459 0.3310 0.3307 0.0846 1.0000 Uiso . . . . . . .
H71 H 0.4527 0.5800 0.2763 0.0784 1.0000 Uiso . . . . . . .
H91 H 0.4879 0.7855 0.4491 0.0783 1.0000 Uiso . . . . . . .
H101 H 0.3662 0.7135 0.4624 0.0785 1.0000 Uiso . . . . . . .
H121 H 0.4006 0.4007 0.4827 0.0980 1.0000 Uiso . . . . . . .
H141 H 0.2503 0.3835 0.6451 0.0981 1.0000 Uiso . . . . . . .
H151 H 0.1986 0.4848 0.5179 0.0981 1.0000 Uiso . . . . . . .
H171 H 0.2222 0.6354 0.1962 0.0938 1.0000 Uiso . . . . . . .
H211 H 0.1543 0.8534 0.2727 0.0825 1.0000 Uiso . . . . . . .
H251 H 0.0284 1.1062 0.3534 0.0802 1.0000 Uiso . . . . . . .
H271 H 0.1067 1.3250 0.4942 0.0802 1.0000 Uiso . . . . . . .
H281 H 0.2142 1.2218 0.4872 0.0803 1.0000 Uiso . . . . . . .
H301 H 0.0749 0.9051 0.4771 0.0790 1.0000 Uiso . . . . . . .
H321 H 0.2341 0.7162 0.5295 0.0791 1.0000 Uiso . . . . . . .
H331 H 0.2864 0.8471 0.4573 0.0791 1.0000 Uiso . . . . . . .
H351 H 0.2737 1.1555 0.2837 0.0706 1.0000 Uiso . . . . . . .
H371 H 0.4822 1.0650 0.3649 0.0707 1.0000 Uiso . . . . . . .
H381 H 0.3984 0.9853 0.4528 0.0706 1.0000 Uiso . . . . . . .
H391 H 0.0974 1.0946 0.1630 0.0826 1.0000 Uiso . . . . . . .
H401 H 0.0545 0.9762 0.0485 0.0826 1.0000 Uiso . . . . . . .
H411 H 0.0361 0.6749 0.2976 0.0941 1.0000 Uiso . . . . . . .
H421 H 0.1217 0.5760 0.4027 0.0940 1.0000 Uiso . . . . . . .
H431 H 0.3227 0.5213 0.1410 0.0847 1.0000 Uiso . . . . . . .
H441 H 0.3636 0.3790 0.0761 0.0847 1.0000 Uiso . . . . . . .
H11 H 0.2004 0.3339 0.1459 0.1997 1.0000 Uiso . . . . . . .
H111 H 0.3189 0.7058 0.0918 0.2855 1.0000 Uiso . . . . . . .

loop_
_atom_site_aniso_label
_atom_site_aniso_U_11
_atom_site_aniso_U_22
_atom_site_aniso_U_33
_atom_site_aniso_U_23
_atom_site_aniso_U_13
_atom_site_aniso_U_12
Zn1 0.074(6) 0.014(4) 0.096(8) 0.001(4) 0.020(6) 0.003(4)
Zn5 0.083(6) 0.019(4) 0.090(7) 0.002(4) 0.017(5) 0.010(5)
Zn19 0.089(7) 0.019(5) 0.092(7) -0.007(4) 0.007(5) 0.011(4)
Zn23 0.099(7) 0.014(4) 0.086(7) -0.005(4) 0.027(6) -0.001(5)

loop_
_atom_type_symbol
_atom_type_scat_dispersion_real
_atom_type_scat_dispersion_imag
_atom_type_scat_Cromer_Mann_a1
_atom_type_scat_Cromer_Mann_b1
_atom_type_scat_Cromer_Mann_a2
_atom_type_scat_Cromer_Mann_b2
_atom_type_scat_Cromer_Mann_a3
_atom_type_scat_Cromer_Mann_b3
_atom_type_scat_Cromer_Mann_a4
_atom_type_scat_Cromer_Mann_b4
_atom_type_scat_Cromer_Mann_c
_atom_type_scat_source
C 0.0033 0.0016 2.3100 20.8439 1.0200 10.2075 1.5886 0.5687 0.8650 51.6512 0.2156 'International Tables Vol C 4.2.6.8 and 6.1.1.4'
H 0.0000 0.0000 0.4930 10.5109 0.3229 26.1257 0.1402 3.1424 0.0408 57.7998 0.0030 'International Tables Vol C 4.2.6.8 and 6.1.1.4'
N 0.0061 0.0033 12.2126 0.0057 3.1322 9.8933 2.0125 28.9975 1.1663 0.5826 -11.5290 'International Tables Vol C 4.2.6.8 and 6.1.1.4'
Zn 0.2839 1.4301 14.0743 3.2655 7.0318 0.2333 5.1652 10.3163 2.4100 58.7097 1.3041 'International Tables Vol C 4.2.6.8 and 6.1.1.4'
O 0.0106 0.0060 3.0485 13.2771 2.2868 5.7011 1.5463 0.3239 0.8670 32.9089 0.2508 'International Tables Vol C 4.2.6.8 and 6.1.1.4'

loop_
_geom_angle_atom_site_label_1
_geom_angle_site_symmetry_1
_geom_angle_atom_site_label_2
_geom_angle_site_symmetry_2
_geom_angle_atom_site_label_3
_geom_angle_site_symmetry_3
_geom_angle
_geom_angle_publ_flag
N13 4_554 Zn1 . N8 3_645 98.0(17) yes
N13 4_554 Zn1 . N36 1_545 108.0(15) yes
N8 3_645 Zn1 . N36 1_545 126(2) yes
N13 4_554 Zn1 . N2 . 106.7(11) yes
N8 3_645 Zn1 . N2 . 114.5(16) yes
N36 1_545 Zn1 . N2 . 102.5(18) yes
N4 . Zn5 . N6 . 98.6(16) yes
N4 . Zn5 . N11 . 112.0(20) yes
N6 . Zn5 . N11 . 110.3(11) yes
N4 . Zn5 . N16 . 114.2(14) yes
N6 . Zn5 . N16 . 112.7(11) yes
N11 . Zn5 . N16 . 109(2) yes
N31 4_564 Zn19 . N26 3_545 120.2(14) yes
N31 4_564 Zn19 . N18 . 99.3(16) yes
N26 3_545 Zn19 . N18 . 108(2) yes
N31 4_564 Zn19 . N20 . 109.8(16) yes
N26 3_545 Zn19 . N20 . 114.7(16) yes
N18 . Zn19 . N20 . 102.6(19) yes
N22 . Zn23 . N24 . 100.3(18) yes
N22 . Zn23 . N29 . 101.4(16) yes
N24 . Zn23 . N29 . 112.9(14) yes
N22 . Zn23 . N34 . 113.2(9) yes
N24 . Zn23 . N34 . 110.3(17) yes
N29 . Zn23 . N34 . 117(2) yes
N1 . C1 . O1 . 118.1(8) yes
N1 . C1 . H11 . 120.9 no
O1 . C1 . H11 . 121.0 no
N2 . C3 . N4 . 112.7(6) yes
N2 . C3 . H31 . 123.7 no
N4 . C3 . H31 . 123.7 no
N6 . C7 . N8 . 113.2(5) yes
N6 . C7 . H71 . 123.4 no
N8 . C7 . H71 . 123.4 no
C10 . C9 . N8 . 109.1(5) yes
C10 . C9 . H91 . 125.5 no
N8 . C9 . H91 . 125.5 no
C9 . C10 . N6 . 109.2(5) yes
C9 . C10 . H101 . 125.4 no
N6 . C10 . H101 . 125.4 no
N10 . C11 . O2 . 117.9(8) yes
N10 . C11 . H111 . 121.1 no
O2 . C11 . H111 . 121.0 no
N11 . C12 . N13 . 112.7(6) yes
N11 . C12 . H121 . 123.6 no
N13 . C12 . H121 . 123.7 no
C15 . C14 . N13 . 109.1(6) yes
C15 . C14 . H141 . 125.5 no
N13 . C14 . H141 . 125.4 no
C14 . C15 . N11 . 109.1(6) yes
C14 . C15 . H151 . 125.4 no
N11 . C15 . H151 . 125.5 no
N16 . C17 . N18 . 112.8(6) yes
N16 . C17 . H171 . 123.7 no
N18 . C17 . H171 . 123.5 no
N20 . C21 . N22 . 112.7(6) yes
N20 . C21 . H211 . 123.6 no
N22 . C21 . H211 . 123.7 no
N24 . C25 . N26 . 112.7(6) yes
N24 . C25 . H251 . 123.6 no
N26 . C25 . H251 . 123.6 no
C28 . C27 . N26 . 109.1(6) yes
C28 . C27 . H271 . 125.5 no
N26 . C27 . H271 . 125.4 no
C27 . C28 . N24 . 109.0(6) yes
C27 . C28 . H281 . 125.5 no
N24 . C28 . H281 . 125.5 no
N29 . C30 . N31 . 112.8(6) yes
N29 . C30 . H301 . 123.6 no
N31 . C30 . H301 . 123.6 no
C33 . C32 . N31 . 109.0(6) yes
C33 . C32 . H321 . 125.5 no
N31 . C32 . H321 . 125.5 no
C32 . C33 . N29 . 109.0(5) yes
C32 . C33 . H331 . 125.5 no
N29 . C33 . H331 . 125.5 no
N34 . C35 . N36 . 112.8(6) yes
N34 . C35 . H351 . 123.6 no
N36 . C35 . H351 . 123.6 no
C38 . C37 . N36 . 109.1(6) yes
C38 . C37 . H371 . 125.4 no
N36 . C37 . H371 . 125.5 no
C37 . C38 . N34 . 109.1(6) yes
C37 . C38 . H381 . 125.5 no
N34 . C38 . H381 . 125.4 no
C40 . C39 . N22 . 109.0(6) yes
C40 . C39 . H391 . 125.5 no
N22 . C39 . H391 . 125.5 no
C39 . C40 . N20 . 109.0(6) yes
C39 . C40 . H401 . 125.5 no
N20 . C40 . H401 . 125.5 no
C42 . C41 . N18 . 109.0(6) yes
C42 . C41 . H411 . 125.5 no
N18 . C41 . H411 . 125.6 no
C41 . C42 . N16 . 109.1(6) yes
C41 . C42 . H421 . 125.5 no
N16 . C42 . H421 . 125.4 no
C44 . C43 . N4 . 109.1(6) yes
C44 . C43 . H431 . 125.4 no
N4 . C43 . H431 . 125.5 no
C43 . C44 . N2 . 109.0(6) yes
C43 . C44 . H441 . 125.5 no
N2 . C44 . H441 . 125.5 no
N1 . C111 . H1111 . 109.5 no
N1 . C111 . H1112 . 109.5 no
H1111 . C111 . H1112 . 109.5 no
N1 . C111 . H1113 . 109.5 no
H1111 . C111 . H1113 . 109.4 no
H1112 . C111 . H1113 . 109.5 no
N1 . C112 . H1121 . 109.5 no
N1 . C112 . H1122 . 109.5 no
H1121 . C112 . H1122 . 109.4 no
N1 . C112 . H1123 . 109.5 no
H1121 . C112 . H1123 . 109.5 no
H1122 . C112 . H1123 . 109.5 no
N10 . C121 . H1211 . 109.4 no
N10 . C121 . H1212 . 109.4 no
H1211 . C121 . H1212 . 109.5 no
N10 . C121 . H1213 . 109.4 no
H1211 . C121 . H1213 . 109.5 no
H1212 . C121 . H1213 . 109.5 no
N10 . C122 . H1221 . 109.5 no
N10 . C122 . H1222 . 109.6 no
H1221 . C122 . H1222 . 109.5 no
N10 . C122 . H1223 . 109.5 no
H1221 . C122 . H1223 . 109.4 no
H1222 . C122 . H1223 . 109.4 no
C112 . N1 . C111 . 123.7(8) yes
C112 . N1 . C1 . 110.1(8) yes
C111 . N1 . C1 . 122.0(8) yes
C44 . N2 . C3 . 104.6(5) yes
C44 . N2 . Zn1 . 127(3) yes
C3 . N2 . Zn1 . 128(3) yes
C43 . N4 . C3 . 104.6(5) yes
C43 . N4 . Zn5 . 132(4) yes
C3 . N4 . Zn5 . 123(4) yes
C10 . N6 . C7 . 104.3(5) yes
C10 . N6 . Zn5 . 127(3) yes
C7 . N6 . Zn5 . 128(3) yes
C9 . N8 . C7 . 104.3(5) yes
C9 . N8 . Zn1 3_655 136(3) yes
C7 . N8 . Zn1 3_655 119(3) yes
C122 . N10 . C121 . 124.0(8) yes
C122 . N10 . C11 . 109.8(8) yes
C121 . N10 . C11 . 121.9(8) yes
C15 . N11 . C12 . 104.6(5) yes
C15 . N11 . Zn5 . 133(4) yes
C12 . N11 . Zn5 . 123(4) yes
C14 . N13 . C12 . 104.6(5) yes
C14 . N13 . Zn1 4_555 117(4) yes
C12 . N13 . Zn1 4_555 137(4) yes
C42 . N16 . C17 . 104.5(5) yes
C42 . N16 . Zn5 . 139(3) yes
C17 . N16 . Zn5 . 116(3) yes
C41 . N18 . C17 . 104.6(5) yes
C41 . N18 . Zn19 . 126(3) yes
C17 . N18 . Zn19 . 129(3) yes
C40 . N20 . C21 . 104.6(5) yes
C40 . N20 . Zn19 . 133(4) yes
C21 . N20 . Zn19 . 121(4) yes
C39 . N22 . C21 . 104.6(5) yes
C39 . N22 . Zn23 . 141(4) yes
C21 . N22 . Zn23 . 114(4) yes
C28 . N24 . C25 . 104.6(5) yes
C28 . N24 . Zn23 . 128(4) yes
C25 . N24 . Zn23 . 127(4) yes
C27 . N26 . C25 . 104.6(5) yes
C27 . N26 . Zn19 3_555 139(4) yes
C25 . N26 . Zn19 3_555 117(4) yes
C33 . N29 . C30 . 104.6(5) yes
C33 . N29 . Zn23 . 121(3) yes
C30 . N29 . Zn23 . 134(3) yes
C32 . N31 . C30 . 104.6(5) yes
C32 . N31 . Zn19 4_565 132(3) yes
C30 . N31 . Zn19 4_565 118(3) yes
C38 . N34 . C35 . 104.5(5) yes
C38 . N34 . Zn23 . 141(3) yes
C35 . N34 . Zn23 . 112(3) yes
C37 . N36 . C35 . 104.5(5) yes
C37 . N36 . Zn1 1_565 131(3) yes
C35 . N36 . Zn1 1_565 121(3) yes

loop_
_geom_bond_atom_site_label_1
_geom_bond_site_symmetry_1
_geom_bond_atom_site_label_2
_geom_bond_site_symmetry_2
_geom_bond_distance
_geom_bond_publ_flag
Zn1 . N13 4_554 1.96(4) yes
Zn1 . N8 3_645 1.90(3) yes
Zn1 . N36 1_545 1.90(3) yes
Zn1 . N2 . 2.02(3) yes
Zn5 . N4 . 1.90(3) yes
Zn5 . N6 . 2.08(3) yes
Zn5 . N11 . 1.99(3) yes
Zn5 . N16 . 1.93(4) yes
Zn19 . N31 4_564 1.96(3) yes
Zn19 . N26 3_545 1.94(4) yes
Zn19 . N18 . 2.06(4) yes
Zn19 . N20 . 1.98(3) yes
Zn23 . N22 . 2.10(4) yes
Zn23 . N24 . 2.05(3) yes
Zn23 . N29 . 1.99(3) yes
Zn23 . N34 . 2.04(4) yes
C1 . N1 . 1.460(8) yes
C1 . O1 . 1.161(8) yes
C1 . H11 . 0.930 no
C3 . N2 . 1.345(8) yes
C3 . N4 . 1.344(8) yes
C3 . H31 . 0.930 no
C7 . N6 . 1.342(8) yes
C7 . N8 . 1.344(8) yes
C7 . H71 . 0.930 no
C9 . C10 . 1.357(8) yes
C9 . N8 . 1.352(8) yes
C9 . H91 . 0.930 no
C10 . N6 . 1.353(8) yes
C10 . H101 . 0.930 no
C11 . N10 . 1.459(8) yes
C11 . O2 . 1.159(8) yes
C11 . H111 . 0.930 no
C12 . N11 . 1.345(8) yes
C12 . N13 . 1.346(8) yes
C12 . H121 . 0.930 no
C14 . C15 . 1.356(8) yes
C14 . N13 . 1.352(8) yes
C14 . H141 . 0.930 no
C15 . N11 . 1.352(8) yes
C15 . H151 . 0.930 no
C17 . N16 . 1.344(8) yes
C17 . N18 . 1.345(8) yes
C17 . H171 . 0.930 no
C21 . N20 . 1.344(8) yes
C21 . N22 . 1.343(8) yes
C21 . H211 . 0.930 no
C25 . N24 . 1.346(8) yes
C25 . N26 . 1.346(8) yes
C25 . H251 . 0.930 no
C27 . C28 . 1.358(8) yes
C27 . N26 . 1.353(8) yes
C27 . H271 . 0.930 no
C28 . N24 . 1.354(8) yes
C28 . H281 . 0.930 no
C30 . N29 . 1.343(8) yes
C30 . N31 . 1.344(8) yes
C30 . H301 . 0.930 no
C32 . C33 . 1.357(8) yes
C32 . N31 . 1.352(8) yes
C32 . H321 . 0.930 no
C33 . N29 . 1.353(8) yes
C33 . H331 . 0.930 no
C35 . N34 . 1.345(8) yes
C35 . N36 . 1.345(8) yes
C35 . H351 . 0.930 no
C37 . C38 . 1.356(8) yes
C37 . N36 . 1.352(8) yes
C37 . H371 . 0.930 no
C38 . N34 . 1.353(8) yes
C38 . H381 . 0.930 no
C39 . C40 . 1.356(8) yes
C39 . N22 . 1.352(8) yes
C39 . H391 . 0.930 no
C40 . N20 . 1.352(8) yes
C40 . H401 . 0.930 no
C41 . C42 . 1.357(8) yes
C41 . N18 . 1.351(8) yes
C41 . H411 . 0.930 no
C42 . N16 . 1.352(8) yes
C42 . H421 . 0.930 no
C43 . C44 . 1.356(8) yes
C43 . N4 . 1.351(8) yes
C43 . H431 . 0.930 no
C44 . N2 . 1.352(8) yes
C44 . H441 . 0.930 no
C111 . N1 . 1.468(8) yes
C111 . H1111 . 0.960 no
C111 . H1112 . 0.960 no
C111 . H1113 . 0.961 no
C112 . N1 . 1.499(8) yes
C112 . H1121 . 0.960 no
C112 . H1122 . 0.960 no
C112 . H1123 . 0.960 no
C121 . N10 . 1.470(8) yes
C121 . H1211 . 0.959 no
C121 . H1212 . 0.960 no
C121 . H1213 . 0.960 no
C122 . N10 . 1.500(8) yes
C122 . H1221 . 0.960 no
C122 . H1222 . 0.960 no
C122 . H1223 . 0.961 no

loop_
_oxford_twin_element_scale_factors
0.701
0.299
